data_7053166
loop_
_publ_author_name
'Garza-Ortiz, Ariadna'
'Uma Maheswari, Palanisamy'
'Siegler, Maxime'
'Spek, Anthony L.'
'Reedijk, Jan'

_publ_section_title
;
 A new family of Ru(ii) complexes with a tridentate pyridine Schiff-base
 ligand and bidentate co-ligands: synthesis, characterization, structure
 and in vitro cytotoxicity studies
;
_journal_issue 11
_journal_name_full 'New Journal of Chemistry'
_journal_page_first 3450
_journal_paper_doi 10.1039/c3nj00415e
_journal_volume 37
_journal_year 2013
_chemical_formula_moiety 'C31 H31 Cl N4 O2 Ru'
_chemical_formula_sum 'C31 H31 Cl N4 O2 Ru'
_chemical_formula_weight 628.12
_chemical_name_systematic
;
?
;
_space_group_IT_number 14
_symmetry_cell_setting monoclinic
_symmetry_space_group_name_Hall '-P 2ybc'
_symmetry_space_group_name_H-M 'P 1 21/c 1'
_atom_sites_solution_hydrogens difmap
_atom_sites_solution_primary heavy
_atom_sites_solution_secondary difmap
_audit_creation_method SHELXL-97
_cell_angle_alpha 90.00
_cell_angle_beta 111.606(3)
_cell_angle_gamma 90.00
_cell_formula_units_Z 4
_cell_length_a 8.0751(3)
_cell_length_b 25.4734(8)
_cell_length_c 14.7742(5)
_cell_measurement_reflns_used 13215
_cell_measurement_temperature 150(2)
_cell_measurement_theta_max 27.50
_cell_measurement_theta_min 1.61
_cell_volume 2825.53(18)
_computing_cell_refinement 'PEAKREF (Schreurs, 2005)'
_computing_data_collection 'COLLECT (Nonius, 1999)'
_computing_data_reduction 'EVALCCD (Duisenberg et al., 2003)'
_computing_molecular_graphics 'PLATON (Spek, 2003)'
_computing_publication_material 'PLATON (Spek, 2003)'
_computing_structure_refinement 'SHELXL-97 (Sheldrick, 1997)'
_computing_structure_solution 'DIRDIF99 (Beurskens et al., 1999)'
_diffrn_ambient_temperature 150(2)
_diffrn_measured_fraction_theta_full 0.999
_diffrn_measured_fraction_theta_max 0.999
_diffrn_measurement_device_type 'Nonius KappaCCD diffractometer'
_diffrn_measurement_method '\f and \w scans'
_diffrn_radiation_monochromator graphite
_diffrn_radiation_source 'rotating anode'
_diffrn_radiation_type MoK\a
_diffrn_radiation_wavelength 0.71073
_diffrn_reflns_av_R_equivalents 0.0280
_diffrn_reflns_av_sigmaI/netI 0.0237
_diffrn_reflns_limit_h_max 10
_diffrn_reflns_limit_h_min -10
_diffrn_reflns_limit_k_max 32
_diffrn_reflns_limit_k_min -32
_diffrn_reflns_limit_l_max 19
_diffrn_reflns_limit_l_min -19
_diffrn_reflns_number 30372
_diffrn_reflns_theta_full 27.36
_diffrn_reflns_theta_max 27.36
_diffrn_reflns_theta_min 1.60
_exptl_absorpt_coefficient_mu 0.685
_exptl_absorpt_correction_T_max 0.948
_exptl_absorpt_correction_T_min 0.762
_exptl_absorpt_correction_type multi-scan
_exptl_absorpt_process_details '(SADABS; Sheldrick, 2002)'
_exptl_crystal_colour 'dark purple'
_exptl_crystal_density_diffrn 1.477
_exptl_crystal_density_method 'not measured'
_exptl_crystal_description rod
_exptl_crystal_F_000 1288
_exptl_crystal_size_max 0.43
_exptl_crystal_size_mid 0.11
_exptl_crystal_size_min 0.07
_refine_diff_density_max 0.399
_refine_diff_density_min -0.470
_refine_diff_density_rms 0.063
_refine_ls_extinction_method none
_refine_ls_goodness_of_fit_ref 1.039
_refine_ls_hydrogen_treatment constr
_refine_ls_matrix_type full
_refine_ls_number_parameters 360
_refine_ls_number_reflns 6399
_refine_ls_number_restraints 0
_refine_ls_restrained_S_all 1.039
_refine_ls_R_factor_all 0.0342
_refine_ls_R_factor_gt 0.0229
_refine_ls_shift/su_max 0.001
_refine_ls_shift/su_mean 0.000
_refine_ls_structure_factor_coef Fsqd
_refine_ls_weighting_details 'calc w=1/[\s^2^(Fo^2^)+(0.0197P)^2^+2.2272P] where P=(Fo^2^+2Fc^2^)/3'
_refine_ls_weighting_scheme calc
_refine_ls_wR_factor_gt 0.0498
_refine_ls_wR_factor_ref 0.0539
_reflns_number_gt 5366
_reflns_number_total 6399
_reflns_threshold_expression I>2\s(I)
_cod_data_source_file c3nj00415e.txt
_cod_data_source_block s3985a
_cod_original_cell_volume 2825.53(17)
_cod_original_sg_symbol_H-M 'P 21/c'
_cod_database_code 7053166

loop_
_symmetry_equiv_pos_as_xyz
'x, y, z'
'-x, y+1/2, -z+1/2'
'-x, -y, -z'
'x, -y-1/2, z-1/2'

loop_
_atom_site_label
_atom_site_type_symbol
_atom_site_fract_x
_atom_site_fract_y
_atom_site_fract_z
_atom_site_U_iso_or_equiv
_atom_site_adp_type
_atom_site_occupancy
_atom_site_symmetry_multiplicity
_atom_site_calc_flag
_atom_site_refinement_flags
C1 C -0.1137(2) 0.06669(7) 0.43796(13) 0.0155(3) Uani 1 1 d .
C2 C -0.2010(2) 0.05440(7) 0.50104(13) 0.0188(4) Uani 1 1 d .
H2 H -0.2501 0.0205 0.5004 0.023 Uiso 1 1 calc R
C3 C -0.2148(2) 0.09290(8) 0.56499(13) 0.0207(4) Uani 1 1 d .
H3 H -0.2736 0.0851 0.6085 0.025 Uiso 1 1 calc R
C4 C -0.1430(2) 0.14257(7) 0.56541(13) 0.0187(4) Uani 1 1 d .
H4 H -0.1520 0.1688 0.6092 0.022 Uiso 1 1 calc R
C5 C -0.0579(2) 0.15348(7) 0.50093(12) 0.0158(3) Uani 1 1 d .
C6 C -0.0822(2) 0.03361(7) 0.36625(13) 0.0163(4) Uani 1 1 d .
H6 H -0.1289 -0.0010 0.3542 0.020 Uiso 1 1 calc R
C7 C 0.0166(2) 0.02067(7) 0.23801(13) 0.0176(4) Uani 1 1 d .
C8 C -0.1440(3) 0.01169(8) 0.15892(14) 0.0241(4) Uani 1 1 d .
C9 C -0.1417(3) -0.02237(8) 0.08561(15) 0.0313(5) Uani 1 1 d .
H9 H -0.2493 -0.0286 0.0319 0.038 Uiso 1 1 calc R
C10 C 0.0136(3) -0.04758(8) 0.08846(16) 0.0306(5) Uani 1 1 d .
C11 C 0.1702(3) -0.03573(8) 0.16481(15) 0.0275(4) Uani 1 1 d .
H11 H 0.2777 -0.0515 0.1662 0.033 Uiso 1 1 calc R
C12 C 0.1769(3) -0.00145(7) 0.24012(14) 0.0202(4) Uani 1 1 d .
C13 C -0.3154(3) 0.04005(9) 0.14875(16) 0.0339(5) Uani 1 1 d .
H13A H -0.3980 0.0385 0.0808 0.051 Uiso 1 1 calc R
H13B H -0.2890 0.0768 0.1683 0.051 Uiso 1 1 calc R
H13C H -0.3700 0.0232 0.1905 0.051 Uiso 1 1 calc R
C14 C 0.0088(4) -0.08680(9) 0.01051(18) 0.0449(6) Uani 1 1 d .
H14A H -0.0710 -0.0740 -0.0531 0.067 Uiso 0.79(3) 1 calc PR
H14B H -0.0346 -0.1206 0.0243 0.067 Uiso 0.79(3) 1 calc PR
H14C H 0.1290 -0.0912 0.0100 0.067 Uiso 0.79(3) 1 calc PR
H14D H 0.0866 -0.1165 0.0405 0.067 Uiso 0.21(3) 1 calc PR
H14E H 0.0502 -0.0699 -0.0369 0.067 Uiso 0.21(3) 1 calc PR
H14F H -0.1134 -0.0994 -0.0226 0.067 Uiso 0.21(3) 1 calc PR
C15 C 0.3556(2) 0.00972(8) 0.31888(15) 0.0236(4) Uani 1 1 d .
H15A H 0.4206 0.0352 0.2949 0.035 Uiso 1 1 calc R
H15B H 0.4244 -0.0229 0.3367 0.035 Uiso 1 1 calc R
H15C H 0.3378 0.0241 0.3762 0.035 Uiso 1 1 calc R
C16 C 0.0253(2) 0.20210(7) 0.48957(13) 0.0169(4) Uani 1 1 d .
H16 H 0.0187 0.2330 0.5240 0.020 Uiso 1 1 calc R
C17 C 0.1755(2) 0.25000(7) 0.40518(13) 0.0168(4) Uani 1 1 d .
C18 C 0.0544(2) 0.28639(7) 0.34484(13) 0.0206(4) Uani 1 1 d .
C19 C 0.1246(3) 0.33107(8) 0.31642(15) 0.0274(4) Uani 1 1 d .
H19 H 0.0450 0.3563 0.2756 0.033 Uiso 1 1 calc R
C20 C 0.3068(3) 0.33966(8) 0.34601(17) 0.0326(5) Uani 1 1 d .
C21 C 0.4224(3) 0.30414(8) 0.40980(17) 0.0296(5) Uani 1 1 d .
H21 H 0.5469 0.3107 0.4329 0.036 Uiso 1 1 calc R
C22 C 0.3603(2) 0.25907(7) 0.44085(14) 0.0219(4) Uani 1 1 d .
C23 C -0.1454(3) 0.27892(8) 0.31053(16) 0.0283(4) Uani 1 1 d .
H23A H -0.2054 0.3079 0.2673 0.043 Uiso 1 1 calc R
H23B H -0.1818 0.2784 0.3669 0.043 Uiso 1 1 calc R
H23C H -0.1782 0.2456 0.2752 0.043 Uiso 1 1 calc R
C24 C 0.3783(4) 0.38698(10) 0.3093(2) 0.0541(7) Uani 1 1 d .
H24A H 0.4584 0.4070 0.3648 0.081 Uiso 0.66(3) 1 calc PR
H24B H 0.2788 0.4094 0.2705 0.081 Uiso 0.66(3) 1 calc PR
H24C H 0.4437 0.3751 0.2688 0.081 Uiso 0.66(3) 1 calc PR
H24D H 0.3288 0.3873 0.2379 0.081 Uiso 0.34(3) 1 calc PR
H24E H 0.5084 0.3849 0.3323 0.081 Uiso 0.34(3) 1 calc PR
H24F H 0.3436 0.4192 0.3339 0.081 Uiso 0.34(3) 1 calc PR
C25 C 0.4885(3) 0.22313(8) 0.51471(17) 0.0304(5) Uani 1 1 d .
H25A H 0.6092 0.2375 0.5348 0.046 Uiso 1 1 calc R
H25B H 0.4854 0.1883 0.4858 0.046 Uiso 1 1 calc R
H25C H 0.4542 0.2201 0.5716 0.046 Uiso 1 1 calc R
C26 C 0.4530(2) 0.13880(7) 0.32152(13) 0.0164(4) Uani 1 1 d .
H26 H 0.5126 0.1236 0.3838 0.020 Uiso 1 1 calc R
C27 C 0.5515(2) 0.15279(7) 0.26569(14) 0.0198(4) Uani 1 1 d .
H27 H 0.6767 0.1474 0.2900 0.024 Uiso 1 1 calc R
C28 C 0.4669(2) 0.17453(7) 0.17467(14) 0.0220(4) Uani 1 1 d .
H28 H 0.5323 0.1836 0.1350 0.026 Uiso 1 1 calc R
C29 C 0.2838(2) 0.18287(7) 0.14222(14) 0.0205(4) Uani 1 1 d .
H29 H 0.2222 0.1979 0.0800 0.025 Uiso 1 1 calc R
C30 C 0.1925(2) 0.16888(7) 0.20189(12) 0.0146(3) Uani 1 1 d .
C31 C -0.0064(2) 0.17718(7) 0.17294(13) 0.0156(3) Uani 1 1 d .
N1 N -0.04664(18) 0.11586(6) 0.43778(10) 0.0139(3) Uani 1 1 d .
N2 N 0.01242(18) 0.05266(6) 0.31855(11) 0.0147(3) Uani 1 1 d .
N3 N 0.11009(18) 0.20113(6) 0.42926(10) 0.0148(3) Uani 1 1 d .
N4 N 0.27489(18) 0.14612(6) 0.29016(10) 0.0132(3) Uani 1 1 d .
O1 O -0.07197(15) 0.15893(5) 0.23440(9) 0.0157(3) Uani 1 1 d .
O2 O -0.09251(16) 0.19975(5) 0.09649(10) 0.0235(3) Uani 1 1 d .
Cl1 Cl 0.33014(6) 0.093662(18) 0.50749(3) 0.01969(9) Uani 1 1 d .
Ru1 Ru 0.105697(17) 0.128814(5) 0.365045(10) 0.01176(4) Uani 1 1 d .

loop_
_atom_site_aniso_label
_atom_site_aniso_U_11
_atom_site_aniso_U_22
_atom_site_aniso_U_33
_atom_site_aniso_U_23
_atom_site_aniso_U_13
_atom_site_aniso_U_12
C1 0.0116(8) 0.0160(9) 0.0180(9) 0.0025(7) 0.0043(7) 0.0003(7)
C2 0.0137(8) 0.0213(10) 0.0212(9) 0.0069(7) 0.0063(7) 0.0001(7)
C3 0.0162(9) 0.0304(10) 0.0182(9) 0.0080(8) 0.0093(7) 0.0045(7)
C4 0.0160(8) 0.0260(10) 0.0153(8) 0.0011(7) 0.0070(7) 0.0039(7)
C5 0.0136(8) 0.0184(9) 0.0147(8) 0.0001(7) 0.0043(7) 0.0021(7)
C6 0.0150(8) 0.0137(8) 0.0189(9) 0.0017(7) 0.0048(7) -0.0002(7)
C7 0.0227(9) 0.0127(8) 0.0196(9) -0.0011(7) 0.0104(7) -0.0015(7)
C8 0.0246(10) 0.0230(10) 0.0240(10) -0.0037(8) 0.0080(8) -0.0028(8)
C9 0.0357(12) 0.0310(12) 0.0243(11) -0.0097(9) 0.0079(9) -0.0084(9)
C10 0.0491(13) 0.0201(10) 0.0292(11) -0.0056(9) 0.0223(10) -0.0031(9)
C11 0.0377(12) 0.0199(10) 0.0334(11) 0.0004(9) 0.0230(10) 0.0058(9)
C12 0.0261(10) 0.0152(9) 0.0236(10) 0.0030(7) 0.0141(8) 0.0012(7)
C13 0.0214(10) 0.0435(13) 0.0289(11) -0.0105(10) 0.0000(9) 0.0023(9)
C14 0.0733(18) 0.0304(13) 0.0396(14) -0.0143(11) 0.0307(13) -0.0046(12)
C15 0.0213(9) 0.0219(10) 0.0316(11) 0.0040(8) 0.0144(8) 0.0043(8)
C16 0.0170(8) 0.0166(9) 0.0177(9) -0.0031(7) 0.0068(7) 0.0003(7)
C17 0.0197(9) 0.0149(9) 0.0183(9) -0.0041(7) 0.0100(7) -0.0035(7)
C18 0.0241(9) 0.0180(9) 0.0202(9) -0.0032(7) 0.0088(8) -0.0021(7)
C19 0.0375(12) 0.0189(10) 0.0260(10) 0.0015(8) 0.0118(9) -0.0017(9)
C20 0.0431(13) 0.0225(11) 0.0404(13) -0.0041(9) 0.0251(11) -0.0118(9)
C21 0.0255(10) 0.0256(11) 0.0447(13) -0.0082(9) 0.0210(10) -0.0094(8)
C22 0.0209(9) 0.0190(9) 0.0281(10) -0.0073(8) 0.0116(8) -0.0024(7)
C23 0.0229(10) 0.0231(10) 0.0342(12) 0.0037(9) 0.0048(9) 0.0029(8)
C24 0.0667(18) 0.0348(14) 0.074(2) 0.0092(13) 0.0414(16) -0.0149(13)
C25 0.0172(9) 0.0243(11) 0.0435(13) -0.0084(9) 0.0040(9) -0.0011(8)
C26 0.0132(8) 0.0176(9) 0.0174(9) 0.0025(7) 0.0045(7) 0.0012(7)
C27 0.0124(8) 0.0221(10) 0.0258(10) 0.0027(8) 0.0083(7) 0.0013(7)
C28 0.0193(9) 0.0256(10) 0.0262(10) 0.0057(8) 0.0143(8) 0.0009(8)
C29 0.0193(9) 0.0240(10) 0.0198(9) 0.0070(8) 0.0088(8) 0.0029(7)
C30 0.0130(8) 0.0139(8) 0.0166(8) 0.0013(7) 0.0051(7) 0.0010(6)
C31 0.0140(8) 0.0155(9) 0.0172(9) -0.0005(7) 0.0056(7) 0.0004(7)
N1 0.0108(6) 0.0159(7) 0.0148(7) 0.0015(6) 0.0046(6) 0.0007(5)
N2 0.0130(7) 0.0133(7) 0.0170(7) 0.0004(6) 0.0047(6) 0.0012(6)
N3 0.0127(7) 0.0153(7) 0.0152(7) -0.0004(6) 0.0039(6) -0.0001(6)
N4 0.0123(7) 0.0122(7) 0.0152(7) -0.0005(6) 0.0054(6) -0.0005(5)
O1 0.0116(6) 0.0190(6) 0.0171(6) 0.0028(5) 0.0058(5) 0.0015(5)
O2 0.0161(6) 0.0312(8) 0.0223(7) 0.0107(6) 0.0060(5) 0.0056(5)
Cl1 0.0163(2) 0.0224(2) 0.0182(2) 0.00344(17) 0.00379(17) 0.00186(17)
Ru1 0.01043(6) 0.01251(7) 0.01326(7) 0.00041(6) 0.00542(5) 0.00004(5)

loop_
_atom_type_symbol
_atom_type_description
_atom_type_scat_dispersion_real
_atom_type_scat_dispersion_imag
_atom_type_scat_source
C C 0.0033 0.0016 'International Tables Vol C Tables 4.2.6.8 and 6.1.1.4'
H H 0.0000 0.0000 'International Tables Vol C Tables 4.2.6.8 and 6.1.1.4'
Cl Cl 0.1484 0.1585 'International Tables Vol C Tables 4.2.6.8 and 6.1.1.4'
N N 0.0061 0.0033 'International Tables Vol C Tables 4.2.6.8 and 6.1.1.4'
O O 0.0106 0.0060 'International Tables Vol C Tables 4.2.6.8 and 6.1.1.4'
Ru Ru -1.2594 0.8363 'International Tables Vol C Tables 4.2.6.8 and 6.1.1.4'

loop_
_geom_angle_atom_site_label_1
_geom_angle_atom_site_label_2
_geom_angle_atom_site_label_3
_geom_angle
N1 C1 C2 120.36(16)
N1 C1 C6 110.83(15)
C2 C1 C6 128.80(16)
C3 C2 C1 118.75(17)
C3 C2 H2 120.6
C1 C2 H2 120.6
C4 C3 C2 120.38(16)
C4 C3 H3 119.8
C2 C3 H3 119.8
C3 C4 C5 119.22(17)
C3 C4 H4 120.4
C5 C4 H4 120.4
N1 C5 C4 120.13(16)
N1 C5 C16 111.78(15)
C4 C5 C16 128.09(16)
N2 C6 C1 118.25(16)
N2 C6 H6 120.9
C1 C6 H6 120.9
C12 C7 C8 120.93(17)
C12 C7 N2 120.46(16)
C8 C7 N2 118.60(16)
C9 C8 C7 118.30(18)
C9 C8 C13 119.47(18)
C7 C8 C13 122.14(17)
C8 C9 C10 122.2(2)
C8 C9 H9 118.9
C10 C9 H9 118.9
C11 C10 C9 117.76(18)
C11 C10 C14 121.6(2)
C9 C10 C14 120.6(2)
C10 C11 C12 122.72(19)
C10 C11 H11 118.6
C12 C11 H11 118.6
C11 C12 C7 117.92(18)
C11 C12 C15 118.43(17)
C7 C12 C15 123.65(17)
C8 C13 H13A 109.5
C8 C13 H13B 109.5
H13A C13 H13B 109.5
C8 C13 H13C 109.5
H13A C13 H13C 109.5
H13B C13 H13C 109.5
C10 C14 H14A 109.5
C10 C14 H14B 109.5
H14A C14 H14B 109.5
C10 C14 H14C 109.5
H14A C14 H14C 109.5
H14B C14 H14C 109.5
C10 C14 H14D 109.5
H14A C14 H14D 141.1
H14B C14 H14D 56.3
H14C C14 H14D 56.3
C10 C14 H14E 109.5
H14A C14 H14E 56.3
H14B C14 H14E 141.1
H14C C14 H14E 56.3
H14D C14 H14E 109.5
C10 C14 H14F 109.5
H14A C14 H14F 56.3
H14B C14 H14F 56.3
H14C C14 H14F 141.1
H14D C14 H14F 109.5
H14E C14 H14F 109.5
C12 C15 H15A 109.5
C12 C15 H15B 109.5
H15A C15 H15B 109.5
C12 C15 H15C 109.5
H15A C15 H15C 109.5
H15B C15 H15C 109.5
N3 C16 C5 116.37(16)
N3 C16 H16 121.8
C5 C16 H16 121.8
C18 C17 C22 121.64(17)
C18 C17 N3 119.52(15)
C22 C17 N3 118.81(16)
C17 C18 C19 117.52(17)
C17 C18 C23 122.48(17)
C19 C18 C23 120.00(18)
C20 C19 C18 122.11(19)
C20 C19 H19 118.9
C18 C19 H19 118.9
C19 C20 C21 118.70(18)
C19 C20 C24 120.7(2)
C21 C20 C24 120.7(2)
C20 C21 C22 121.69(19)
C20 C21 H21 119.2
C22 C21 H21 119.2
C21 C22 C17 118.15(18)
C21 C22 C25 120.25(18)
C17 C22 C25 121.51(17)
C18 C23 H23A 109.5
C18 C23 H23B 109.5
H23A C23 H23B 109.5
C18 C23 H23C 109.5
H23A C23 H23C 109.5
H23B C23 H23C 109.5
C20 C24 H24A 109.5
C20 C24 H24B 109.5
H24A C24 H24B 109.5
C20 C24 H24C 109.5
H24A C24 H24C 109.5
H24B C24 H24C 109.5
C20 C24 H24D 109.5
H24A C24 H24D 141.1
H24B C24 H24D 56.3
H24C C24 H24D 56.3
C20 C24 H24E 109.5
H24A C24 H24E 56.3
H24B C24 H24E 141.1
H24C C24 H24E 56.3
H24D C24 H24E 109.5
C20 C24 H24F 109.5
H24A C24 H24F 56.3
H24B C24 H24F 56.3
H24C C24 H24F 141.1
H24D C24 H24F 109.5
H24E C24 H24F 109.5
C22 C25 H25A 109.5
C22 C25 H25B 109.5
H25A C25 H25B 109.5
C22 C25 H25C 109.5
H25A C25 H25C 109.5
H25B C25 H25C 109.5
N4 C26 C27 122.11(16)
N4 C26 H26 118.9
C27 C26 H26 118.9
C28 C27 C26 119.76(16)
C28 C27 H27 120.1
C26 C27 H27 120.1
C27 C28 C29 118.56(16)
C27 C28 H28 120.7
C29 C28 H28 120.7
C30 C29 C28 119.16(17)
C30 C29 H29 120.4
C28 C29 H29 120.4
N4 C30 C29 122.21(15)
N4 C30 C31 115.10(14)
C29 C30 C31 122.68(16)
O2 C31 O1 124.97(15)
O2 C31 C30 120.43(15)
O1 C31 C30 114.61(15)
C5 N1 C1 121.14(14)
C5 N1 Ru1 118.42(11)
C1 N1 Ru1 119.40(11)
C6 N2 C7 115.29(14)
C6 N2 Ru1 112.10(12)
C7 N2 Ru1 132.19(11)
C16 N3 C17 118.74(15)
C16 N3 Ru1 113.86(12)
C17 N3 Ru1 126.90(11)
C26 N4 C30 118.15(14)
C26 N4 Ru1 127.42(12)
C30 N4 Ru1 114.38(11)
C31 O1 Ru1 117.54(10)
N1 Ru1 N3 78.71(6)
N1 Ru1 O1 102.45(5)
N3 Ru1 O1 89.24(5)
N1 Ru1 N4 177.27(6)
N3 Ru1 N4 98.65(5)
O1 Ru1 N4 78.10(5)
N1 Ru1 N2 78.45(6)
N3 Ru1 N2 156.34(6)
O1 Ru1 N2 89.73(5)
N4 Ru1 N2 104.25(5)
N1 Ru1 Cl1 83.00(4)
N3 Ru1 Cl1 92.89(4)
O1 Ru1 Cl1 174.45(3)
N4 Ru1 Cl1 96.51(4)
N2 Ru1 Cl1 90.36(4)

loop_
_geom_bond_atom_site_label_1
_geom_bond_atom_site_label_2
_geom_bond_distance
C1 N1 1.365(2)
C1 C2 1.395(2)
C1 C6 1.448(2)
C2 C3 1.394(3)
C2 H2 0.9500
C3 C4 1.391(3)
C3 H3 0.9500
C4 C5 1.393(2)
C4 H4 0.9500
C5 N1 1.364(2)
C5 C16 1.448(2)
C6 N2 1.308(2)
C6 H6 0.9500
C7 C12 1.402(2)
C7 C8 1.408(3)
C7 N2 1.453(2)
C8 C9 1.393(3)
C8 C13 1.519(3)
C9 C10 1.395(3)
C9 H9 0.9500
C10 C11 1.383(3)
C10 C14 1.514(3)
C11 C12 1.400(3)
C11 H11 0.9500
C12 C15 1.510(3)
C13 H13A 0.9800
C13 H13B 0.9800
C13 H13C 0.9800
C14 H14A 0.9800
C14 H14B 0.9800
C14 H14C 0.9800
C14 H14D 0.9800
C14 H14E 0.9800
C14 H14F 0.9800
C15 H15A 0.9800
C15 H15B 0.9800
C15 H15C 0.9800
C16 N3 1.309(2)
C16 H16 0.9500
C17 C18 1.403(3)
C17 C22 1.407(2)
C17 N3 1.447(2)
C18 C19 1.403(3)
C18 C23 1.514(3)
C19 C20 1.389(3)
C19 H19 0.9500
C20 C21 1.390(3)
C20 C24 1.520(3)
C21 C22 1.396(3)
C21 H21 0.9500
C22 C25 1.506(3)
C23 H23A 0.9800
C23 H23B 0.9800
C23 H23C 0.9800
C24 H24A 0.9800
C24 H24B 0.9800
C24 H24C 0.9800
C24 H24D 0.9800
C24 H24E 0.9800
C24 H24F 0.9800
C25 H25A 0.9800
C25 H25B 0.9800
C25 H25C 0.9800
C26 N4 1.352(2)
C26 C27 1.387(2)
C26 H26 0.9500
C27 C28 1.380(3)
C27 H27 0.9500
C28 C29 1.393(3)
C28 H28 0.9500
C29 C30 1.388(2)
C29 H29 0.9500
C30 N4 1.356(2)
C30 C31 1.517(2)
C31 O2 1.229(2)
C31 O1 1.295(2)
N1 Ru1 1.9367(14)
N2 Ru1 2.1026(14)
N3 Ru1 2.0664(14)
N4 Ru1 2.0972(14)
O1 Ru1 2.0816(12)
Cl1 Ru1 2.3888(4)

loop_
_geom_torsion_atom_site_label_1
_geom_torsion_atom_site_label_2
_geom_torsion_atom_site_label_3
_geom_torsion_atom_site_label_4
_geom_torsion
N1 C1 C2 C3 -1.3(3)
C6 C1 C2 C3 179.65(17)
C1 C2 C3 C4 0.1(3)
C2 C3 C4 C5 0.3(3)
C3 C4 C5 N1 0.5(3)
C3 C4 C5 C16 -179.91(17)
N1 C1 C6 N2 4.8(2)
C2 C1 C6 N2 -176.15(17)
C12 C7 C8 C9 3.9(3)
N2 C7 C8 C9 -174.98(17)
C12 C7 C8 C13 -172.73(19)
N2 C7 C8 C13 8.4(3)
C7 C8 C9 C10 0.1(3)
C13 C8 C9 C10 176.8(2)
C8 C9 C10 C11 -3.2(3)
C8 C9 C10 C14 176.4(2)
C9 C10 C11 C12 2.6(3)
C14 C10 C11 C12 -177.0(2)
C10 C11 C12 C7 1.3(3)
C10 C11 C12 C15 -178.68(18)
C8 C7 C12 C11 -4.6(3)
N2 C7 C12 C11 174.33(16)
C8 C7 C12 C15 175.38(17)
N2 C7 C12 C15 -5.7(3)
N1 C5 C16 N3 -6.0(2)
C4 C5 C16 N3 174.36(17)
C22 C17 C18 C19 3.6(3)
N3 C17 C18 C19 -174.48(16)
C22 C17 C18 C23 -176.30(18)
N3 C17 C18 C23 5.6(3)
C17 C18 C19 C20 0.1(3)
C23 C18 C19 C20 180.00(19)
C18 C19 C20 C21 -3.4(3)
C18 C19 C20 C24 176.6(2)
C19 C20 C21 C22 3.1(3)
C24 C20 C21 C22 -176.9(2)
C20 C21 C22 C17 0.4(3)
C20 C21 C22 C25 -176.3(2)
C18 C17 C22 C21 -3.9(3)
N3 C17 C22 C21 174.21(16)
C18 C17 C22 C25 172.79(18)
N3 C17 C22 C25 -9.1(3)
N4 C26 C27 C28 -0.6(3)
C26 C27 C28 C29 1.4(3)
C27 C28 C29 C30 -0.3(3)
C28 C29 C30 N4 -1.6(3)
C28 C29 C30 C31 179.21(17)
N4 C30 C31 O2 176.53(16)
C29 C30 C31 O2 -4.2(3)
N4 C30 C31 O1 -3.4(2)
C29 C30 C31 O1 175.87(17)
C4 C5 N1 C1 -1.7(2)
C16 C5 N1 C1 178.63(15)
C4 C5 N1 Ru1 -169.98(13)
C16 C5 N1 Ru1 10.37(19)
C2 C1 N1 C5 2.1(2)
C6 C1 N1 C5 -178.68(15)
C2 C1 N1 Ru1 170.30(13)
C6 C1 N1 Ru1 -10.53(19)
C1 C6 N2 C7 -171.15(15)
C1 C6 N2 Ru1 2.3(2)
C12 C7 N2 C6 -115.85(18)
C8 C7 N2 C6 63.1(2)
C12 C7 N2 Ru1 72.3(2)
C8 C7 N2 Ru1 -108.75(18)
C5 C16 N3 C17 171.93(15)
C5 C16 N3 Ru1 -0.5(2)
C18 C17 N3 C16 -72.2(2)
C22 C17 N3 C16 109.71(19)
C18 C17 N3 Ru1 99.20(17)
C22 C17 N3 Ru1 -78.93(19)
C27 C26 N4 C30 -1.3(3)
C27 C26 N4 Ru1 -178.77(13)
C29 C30 N4 C26 2.4(3)
C31 C30 N4 C26 -178.35(15)
C29 C30 N4 Ru1 -179.82(14)
C31 C30 N4 Ru1 -0.57(19)
O2 C31 O1 Ru1 -174.14(14)
C30 C31 O1 Ru1 5.75(19)
C5 N1 Ru1 N3 -8.40(12)
C1 N1 Ru1 N3 -176.88(13)
C5 N1 Ru1 O1 -95.08(12)
C1 N1 Ru1 O1 96.45(13)
C5 N1 Ru1 N2 177.79(13)
C1 N1 Ru1 N2 9.31(12)
C5 N1 Ru1 Cl1 85.98(12)
C1 N1 Ru1 Cl1 -82.50(12)
C16 N3 Ru1 N1 4.65(12)
C17 N3 Ru1 N1 -167.08(15)
C16 N3 Ru1 O1 107.50(12)
C17 N3 Ru1 O1 -64.22(14)
C16 N3 Ru1 N4 -174.66(12)
C17 N3 Ru1 N4 13.62(14)
C16 N3 Ru1 N2 19.9(2)
C17 N3 Ru1 N2 -151.81(14)
C16 N3 Ru1 Cl1 -77.62(12)
C17 N3 Ru1 Cl1 110.65(13)
C31 O1 Ru1 N1 172.51(12)
C31 O1 Ru1 N3 94.26(12)
C31 O1 Ru1 N4 -4.75(12)
C31 O1 Ru1 N2 -109.38(12)
C26 N4 Ru1 N3 92.77(15)
C30 N4 Ru1 N3 -84.77(12)
C26 N4 Ru1 O1 -179.85(15)
C30 N4 Ru1 O1 2.61(11)
C26 N4 Ru1 N2 -93.20(15)
C30 N4 Ru1 N2 89.26(12)
C26 N4 Ru1 Cl1 -1.17(14)
C30 N4 Ru1 Cl1 -178.71(11)
C6 N2 Ru1 N1 -6.00(12)
C7 N2 Ru1 N1 166.00(16)
C6 N2 Ru1 N3 -21.3(2)
C7 N2 Ru1 N3 150.72(15)
C6 N2 Ru1 O1 -108.77(12)
C7 N2 Ru1 O1 63.23(15)
C6 N2 Ru1 N4 173.58(12)
C7 N2 Ru1 N4 -14.42(16)
C6 N2 Ru1 Cl1 76.78(12)
C7 N2 Ru1 Cl1 -111.22(15)
